data_9002712
loop_
_publ_author_name
'Tribaudino, M.'
'Nestola, F.'
'Camara, F.'
'Domeneghetti, M. C.'

_publ_section_title
;
 The high-temperature P2_1/c - C2/c phase transition in Fe-free pyroxene
 (Ca.15Mg1.85Si2O6): Structural and thermodynamic behavior
 Sample: dien2, T = 25 deg C
;
_journal_name_full 'American Mineralogist'
_journal_page_first 648
_journal_page_last 657
_journal_volume 87
_journal_year 2002
_chemical_compound_source Synthetic
_chemical_formula_sum 'Ca0.15 Mg1.85 O6 Si2'
_chemical_name_mineral Clinoenstatite
_space_group_IT_number 14
_symmetry_space_group_name_Hall '-P 2ybc'
_symmetry_space_group_name_H-M 'P 1 21/c 1'
_cell_angle_alpha 90
_cell_angle_beta 108.38
_cell_angle_gamma 90
_cell_length_a 9.651
_cell_length_b 8.846
_cell_length_c 5.202
_cell_formula_units_Z 4
_cell_volume 421.453
_database_code_amcsd 0002801
_diffrn_ambient_temperature 298.15
_exptl_crystal_density_diffrn 3.202
_cod_original_formula_sum 'O6 Si2 Mg1.85 Ca.15'
_cod_database_code 9002712

loop_
_space_group_symop_operation_xyz
x,y,z
x,1/2-y,1/2+z
-x,1/2+y,1/2-z
-x,-y,-z

loop_
_atom_site_aniso_label
_atom_site_aniso_U_11
_atom_site_aniso_U_22
_atom_site_aniso_U_33
_atom_site_aniso_U_12
_atom_site_aniso_U_13
_atom_site_aniso_U_23
O1A 0.00462 0.00691 0.00576 -0.00039 0.00148 0.00063
O1B 0.00485 0.00782 0.00577 0.00024 0.00173 -0.00011
O2A 0.00807 0.00544 0.00744 -0.00177 0.00256 0.00011
O2B 0.01096 0.00879 0.01507 -0.00394 0.00770 -0.00468
O3A 0.00587 0.01133 0.00964 0.00057 0.00245 0.00488
O3B 0.00656 0.01388 0.00809 0.00099 0.00278 0.00498
SiA 0.00442 0.00493 0.00526 -0.00039 0.00200 -0.00029
SiB 0.00489 0.00454 0.00537 -0.00092 0.00216 -0.00110
Mg1 0.00619 0.00638 0.00485 0.00042 0.00140 0.00081
Mg2 0.01036 0.01842 0.00807 0.00389 0.00217 0.00436
Ca2 0.01036 0.01842 0.00807 0.00389 0.00217 0.00436

loop_
_atom_site_label
_atom_site_fract_x
_atom_site_fract_y
_atom_site_fract_z
_atom_site_occupancy
_atom_site_U_iso_or_equiv
O1A 0.86654 0.33948 0.17873 1.00000 0.00580
O1B 0.37433 0.83963 0.12772 1.00000 0.00613
O2A 0.12099 0.50111 0.32199 1.00000 0.00696
O2B 0.63185 0.98529 0.38213 1.00000 0.01077
O3A 0.10514 0.27488 0.60177 1.00000 0.00895
O3B 0.60463 0.70100 0.46426 1.00000 0.00940
SiA 0.04237 0.34128 0.28684 1.00000 0.00476
SiB 0.55077 0.83808 0.23258 1.00000 0.00481
Mg1 0.25087 0.65381 0.22287 1.00000 0.00589
Mg2 0.25554 0.01760 0.22156 0.85000 0.01245
Ca2 0.25554 0.01760 0.22156 0.15000 0.01245

loop_
_cod_related_entry_id
_cod_related_entry_database
_cod_related_entry_code
1 AMCSD 0002801
